data_7039276
loop_
_publ_author_name
'Oyarzabal, Itziar'
'Artetxe, Be\~nat'
'Rodr\'iguez-Di\'eguez, Antonio'
'Garc\'ia, Jos\'e\'Angel'
'Seco, Jos\'e Manuel'
'Colacio, Enrique'

_publ_section_title
;
 A family of acetato-diphenoxo triply bridged dimetallic Zn(II)Ln(III)
 complexes: SMM behavior and luminescent properties.
;
_journal_issue 23
_journal_name_full 'Dalton transactions (Cambridge, England : 2003)'
_journal_page_first 9712
_journal_page_last 9726
_journal_paper_doi 10.1039/c6dt01327a
_journal_volume 45
_journal_year 2016
_chemical_formula_sum 'C24 H26 Br2 Eu N5 O12 Zn'
_chemical_formula_weight 953.65
_chemical_name_systematic
;
 ?
;
_space_group_crystal_system monoclinic
_space_group_IT_number 14
_space_group_name_Hall '-P 2yn'
_space_group_name_H-M_alt 'P 1 21/n 1'
_symmetry_space_group_name_Hall '-P 2yn'
_symmetry_space_group_name_H-M 'P 1 21/n 1'
_atom_sites_solution_hydrogens geom
_audit_creation_method SHELXL-2014
_audit_update_record
;
2016-02-15 deposited with the CCDC.
2016-05-13 downloaded from the CCDC.
;
_cell_angle_alpha 90
_cell_angle_beta 90.109(2)
_cell_angle_gamma 90
_cell_formula_units_Z 4
_cell_length_a 13.5257(2)
_cell_length_b 14.9372(2)
_cell_length_c 15.8049(2)
_cell_measurement_reflns_used 15905
_cell_measurement_temperature 100(2)
_cell_measurement_theta_max 73.6390
_cell_measurement_theta_min 4.0470
_cell_volume 3193.15(8)
_computing_cell_refinement 'CrysAlisPro, Agilent Technologies'
_computing_data_collection 'CrysAlisPro, Agilent Technologies'
_computing_data_reduction 'CrysAlisPro, Agilent Technologies'
_computing_molecular_graphics 'SHELXL-2014 (Sheldrick, 2014)'
_computing_structure_refinement 'SHELXL-2014 (Sheldrick, 2014)'
_computing_structure_solution 'SHELXL-2014 (Sheldrick, 2014)'
_diffrn_ambient_temperature 100(2)
_diffrn_measured_fraction_theta_full 1.000
_diffrn_measured_fraction_theta_max 0.988
_diffrn_measurement_device_type 'SuperNova, Single source at offset, Atlas'
_diffrn_measurement_method '\w scans'
_diffrn_radiation_type CuK\a
_diffrn_radiation_wavelength 1.54184
_diffrn_reflns_av_R_equivalents 0.0308
_diffrn_reflns_av_unetI/netI 0.0237
_diffrn_reflns_Laue_measured_fraction_full 1.000
_diffrn_reflns_Laue_measured_fraction_max 0.988
_diffrn_reflns_limit_h_max 16
_diffrn_reflns_limit_h_min -16
_diffrn_reflns_limit_k_max 18
_diffrn_reflns_limit_k_min -16
_diffrn_reflns_limit_l_max 18
_diffrn_reflns_limit_l_min -19
_diffrn_reflns_number 26256
_diffrn_reflns_point_group_measured_fraction_full 1.000
_diffrn_reflns_point_group_measured_fraction_max 0.988
_diffrn_reflns_theta_full 67.684
_diffrn_reflns_theta_max 74.160
_diffrn_reflns_theta_min 4.072
_diffrn_source 'SuperNova (Cu) X-ray Source'
_exptl_absorpt_coefficient_mu 18.361
_exptl_absorpt_correction_T_max 1.00000
_exptl_absorpt_correction_T_min 0.42629
_exptl_absorpt_correction_type multi-scan
_exptl_absorpt_process_details 'CrysAlisPro, Agilent Technologies'
_exptl_crystal_colour yellow
_exptl_crystal_density_diffrn 1.984
_exptl_crystal_density_method 'not measured'
_exptl_crystal_description Prismatic
_exptl_crystal_F_000 1856
_exptl_crystal_size_max 0.28
_exptl_crystal_size_mid 0.25
_exptl_crystal_size_min 0.19
_refine_diff_density_max 2.441
_refine_diff_density_min -0.874
_refine_diff_density_rms 0.109
_refine_ls_extinction_method none
_refine_ls_goodness_of_fit_ref 1.036
_refine_ls_hydrogen_treatment constr
_refine_ls_matrix_type full
_refine_ls_number_parameters 409
_refine_ls_number_reflns 6406
_refine_ls_number_restraints 0
_refine_ls_restrained_S_all 1.036
_refine_ls_R_factor_all 0.0302
_refine_ls_R_factor_gt 0.0288
_refine_ls_shift/su_max 0.002
_refine_ls_shift/su_mean 0.000
_refine_ls_structure_factor_coef Fsqd
_refine_ls_weighting_details 'w=1/[\s^2^(Fo^2^)+(0.0538P)^2^+3.3712P] where P=(Fo^2^+2Fc^2^)/3'
_refine_ls_weighting_scheme calc
_refine_ls_wR_factor_gt 0.0805
_refine_ls_wR_factor_ref 0.0818
_reflns_Friedel_coverage 0.000
_reflns_number_gt 6158
_reflns_number_total 6406
_reflns_threshold_expression 'I > 2\s(I)'
_cod_data_source_file c6dt01327a2.cif
_cod_data_source_block Compound_4
_cod_depositor_comments 'Adding full bibliography for 7039274--7039282.cif.'
_cod_database_code 7039276
_shelx_space_group_comment
;
The symmetry employed for this shelxl refinement is uniquely defined
by the following loop, which should always be used as a source of
symmetry information in preference to the above space-group names.
They are only intended as comments.
;
_shelxl_version_number 2014-3

loop_
_space_group_symop_operation_xyz
'x, y, z'
'-x+1/2, y+1/2, -z+1/2'
'-x, -y, -z'
'x-1/2, -y-1/2, z-1/2'

loop_
_atom_site_label
_atom_site_type_symbol
_atom_site_fract_x
_atom_site_fract_y
_atom_site_fract_z
_atom_site_U_iso_or_equiv
_atom_site_adp_type
_atom_site_occupancy
_atom_site_site_symmetry_order
_atom_site_calc_flag
_atom_site_refinement_flags_posn
_atom_site_refinement_flags_adp
Zn1 Zn 0.50070(3) 0.79860(3) 0.79030(3) 0.01687(10) Uani 1 1 d . .
Br1A Br 0.37765(3) 1.17362(2) 0.49386(3) 0.02573(10) Uani 1 1 d . .
Br2A Br 0.37024(3) 0.47954(2) 1.13499(2) 0.02389(9) Uani 1 1 d . .
Eu1 Eu 0.33783(2) 0.67937(2) 0.67034(2) 0.01579(7) Uani 1 1 d . .
C1A C 0.3546(3) 0.8231(2) 0.5085(2) 0.0222(7) Uani 1 1 d . .
H1A H 0.3434 0.8319 0.4510 0.027 Uiso 1 1 calc R U
C2A C 0.3741(2) 0.9023(2) 0.5576(2) 0.0193(6) Uani 1 1 d . .
C3A C 0.4029(2) 0.9013(2) 0.6448(2) 0.0180(6) Uani 1 1 d . .
C4A C 0.4304(2) 0.9844(2) 0.6813(2) 0.0202(6) Uani 1 1 d . .
C5A C 0.4238(2) 1.0631(2) 0.6348(2) 0.0207(6) Uani 1 1 d . .
H5A H 0.4419 1.1169 0.6599 0.025 Uiso 1 1 calc R U
C6A C 0.3907(2) 1.0629(2) 0.5518(2) 0.0209(7) Uani 1 1 d . .
C7A C 0.3677(2) 0.9833(2) 0.5126(2) 0.0202(6) Uani 1 1 d . .
H7A H 0.3479 0.9831 0.4563 0.024 Uiso 1 1 calc R U
C8A C 0.4658(3) 0.9897(2) 0.7710(2) 0.0212(7) Uani 1 1 d . .
H8A1 H 0.4130 0.9709 0.8084 0.025 Uiso 1 1 calc R U
H8A2 H 0.4818 1.0514 0.7843 0.025 Uiso 1 1 calc R U
C9A C 0.6328(3) 0.9502(3) 0.7235(2) 0.0245(7) Uani 1 1 d . .
H9A1 H 0.6485 1.0128 0.7234 0.037 Uiso 1 1 calc R U
H9A2 H 0.6094 0.9329 0.6684 0.037 Uiso 1 1 calc R U
H9A3 H 0.6908 0.9162 0.7374 0.037 Uiso 1 1 calc R U
C10A C 0.5948(3) 0.9519(2) 0.8723(2) 0.0217(7) Uani 1 1 d . .
H10A H 0.5985 1.0161 0.8806 0.026 Uiso 1 1 calc R U
H10B H 0.6610 0.9276 0.8774 0.026 Uiso 1 1 calc R U
C11A C 0.5291(3) 0.9110(2) 0.9393(2) 0.0200(6) Uani 1 1 d . .
H11A H 0.5593 0.9187 0.9945 0.024 Uiso 1 1 calc R U
H11B H 0.4657 0.9413 0.9395 0.024 Uiso 1 1 calc R U
C12A C 0.6022(3) 0.7628(2) 0.9524(2) 0.0233(7) Uani 1 1 d . .
H12A H 0.6611 0.7877 0.9279 0.035 Uiso 1 1 calc R U
H12B H 0.5959 0.7013 0.9357 0.035 Uiso 1 1 calc R U
H12C H 0.6063 0.7665 1.0129 0.035 Uiso 1 1 calc R U
C13A C 0.4238(3) 0.7859(2) 0.9682(2) 0.0214(7) Uani 1 1 d . .
H13A H 0.3674 0.8181 0.9455 0.026 Uiso 1 1 calc R U
H13B H 0.4305 0.8022 1.0274 0.026 Uiso 1 1 calc R U
C14A C 0.4045(3) 0.6872(2) 0.9619(2) 0.0201(7) Uani 1 1 d . .
C15A C 0.3885(2) 0.6471(2) 0.8818(2) 0.0175(6) Uani 1 1 d . .
C16A C 0.3667(2) 0.5541(2) 0.8811(2) 0.0191(6) Uani 1 1 d . .
C17A C 0.3640(2) 0.5039(2) 0.9564(2) 0.0195(6) Uani 1 1 d . .
H17A H 0.3516 0.4427 0.9546 0.023 Uiso 1 1 calc R U
C18A C 0.3799(2) 0.5455(2) 1.0321(2) 0.0198(6) Uani 1 1 d . .
C19A C 0.4004(2) 0.6366(2) 1.0354(2) 0.0204(6) Uani 1 1 d . .
H19A H 0.4115 0.6640 1.0874 0.025 Uiso 1 1 calc R U
C20A C 0.3446(3) 0.5039(2) 0.8053(2) 0.0239(7) Uani 1 1 d . .
H20A H 0.3378 0.4423 0.8117 0.029 Uiso 1 1 calc R U
N1A N 0.5550(2) 0.93246(19) 0.78689(18) 0.0192(5) Uani 1 1 d . .
N2A N 0.5143(2) 0.81420(17) 0.92218(18) 0.0176(6) Uani 1 1 d . .
O1A O 0.35106(18) 0.74505(17) 0.53336(15) 0.0234(5) Uani 1 1 d . .
O2A O 0.40597(18) 0.82636(14) 0.69007(16) 0.0184(5) Uani 1 1 d . .
O3A O 0.39478(18) 0.69554(16) 0.81171(15) 0.0191(5) Uani 1 1 d . .
O4A O 0.3338(2) 0.53330(17) 0.73348(17) 0.0284(6) Uani 1 1 d . .
N1C N 0.2552(2) 0.53824(19) 0.56308(18) 0.0209(6) Uani 1 1 d . .
O1C O 0.20075(18) 0.59261(16) 0.60484(17) 0.0244(5) Uani 1 1 d . .
O2C O 0.34611(18) 0.55638(17) 0.56032(16) 0.0243(5) Uani 1 1 d . .
O3C O 0.2198(2) 0.47243(17) 0.52880(18) 0.0304(6) Uani 1 1 d . .
N1D N 0.1439(2) 0.7562(2) 0.7087(2) 0.0296(7) Uani 1 1 d . .
O1D O 0.19484(18) 0.78452(17) 0.64697(16) 0.0249(5) Uani 1 1 d . .
O2D O 0.1864(2) 0.7006(2) 0.75779(18) 0.0331(6) Uani 1 1 d . .
O3D O 0.0590(2) 0.7811(3) 0.7198(3) 0.0570(10) Uani 1 1 d . .
C1P C 0.5905(3) 0.6701(2) 0.6812(2) 0.0210(7) Uani 1 1 d . .
C2P C 0.6786(3) 0.6224(3) 0.6448(3) 0.0322(8) Uani 1 1 d . .
H2P1 H 0.7377 0.6430 0.6724 0.048 Uiso 1 1 calc R U
H2P2 H 0.6716 0.5591 0.6534 0.048 Uiso 1 1 calc R U
H2P3 H 0.6829 0.6347 0.5853 0.048 Uiso 1 1 calc R U
O1P O 0.60663(17) 0.72547(16) 0.74049(15) 0.0219(5) Uani 1 1 d . .
O2P O 0.50646(18) 0.65135(17) 0.65233(16) 0.0239(5) Uani 1 1 d . .
C1E C 0.5940(3) 0.3715(3) 0.6307(3) 0.0399(10) Uani 1 1 d . .
C2E C 0.5010(4) 0.3968(4) 0.5932(4) 0.0511(12) Uani 1 1 d . .
H2E1 H 0.5037 0.3874 0.5331 0.077 Uiso 1 1 calc R U
H2E2 H 0.4883 0.4589 0.6044 0.077 Uiso 1 1 calc R U
H2E3 H 0.4489 0.3611 0.6169 0.077 Uiso 1 1 calc R U
N1E N 0.6685(3) 0.3510(4) 0.6592(3) 0.0626(13) Uani 1 1 d . .

loop_
_atom_site_aniso_label
_atom_site_aniso_U_11
_atom_site_aniso_U_22
_atom_site_aniso_U_33
_atom_site_aniso_U_23
_atom_site_aniso_U_13
_atom_site_aniso_U_12
Zn1 0.0184(2) 0.0153(2) 0.0169(2) -0.00037(16) -0.00135(16) -0.00126(16)
Br1A 0.02529(19) 0.02065(18) 0.0312(2) 0.00948(13) 0.00049(15) 0.00328(12)
Br2A 0.02430(17) 0.02461(18) 0.02278(17) 0.00747(13) 0.00378(13) 0.00165(13)
Eu1 0.01738(11) 0.01358(11) 0.01641(11) -0.00009(6) -0.00153(7) -0.00124(6)
C1A 0.0194(16) 0.0244(19) 0.0227(18) 0.0035(13) -0.0012(14) -0.0026(12)
C2A 0.0135(14) 0.0213(16) 0.0229(16) 0.0011(13) -0.0002(12) 0.0001(12)
C3A 0.0151(14) 0.0177(15) 0.0210(15) 0.0027(12) 0.0017(11) 0.0000(11)
C4A 0.0184(15) 0.0194(16) 0.0227(16) 0.0004(13) 0.0024(12) 0.0014(12)
C5A 0.0163(15) 0.0188(16) 0.0270(17) 0.0005(13) 0.0032(12) -0.0002(12)
C6A 0.0148(14) 0.0204(16) 0.0276(17) 0.0073(13) 0.0036(12) 0.0037(12)
C7A 0.0142(14) 0.0262(17) 0.0201(15) 0.0033(13) -0.0002(12) 0.0008(12)
C8A 0.0229(16) 0.0164(15) 0.0242(17) -0.0018(12) 0.0001(13) 0.0007(12)
C9A 0.0219(16) 0.0276(18) 0.0239(17) 0.0025(14) 0.0020(13) -0.0028(13)
C10A 0.0241(16) 0.0185(15) 0.0224(16) -0.0007(13) -0.0032(13) -0.0053(13)
C11A 0.0245(16) 0.0156(15) 0.0198(15) -0.0049(12) -0.0034(12) -0.0024(12)
C12A 0.0252(17) 0.0204(16) 0.0243(17) -0.0001(13) -0.0059(13) 0.0015(13)
C13A 0.0258(17) 0.0189(16) 0.0195(15) -0.0016(12) 0.0036(13) -0.0003(13)
C14A 0.0193(16) 0.0200(16) 0.0210(17) -0.0001(12) 0.0031(13) 0.0002(12)
C15A 0.0142(14) 0.0185(15) 0.0199(15) 0.0016(12) 0.0009(11) 0.0000(12)
C16A 0.0168(14) 0.0181(15) 0.0223(16) 0.0014(12) 0.0001(12) 0.0013(12)
C17A 0.0153(14) 0.0161(15) 0.0272(17) 0.0016(13) 0.0003(12) -0.0017(12)
C18A 0.0171(14) 0.0210(16) 0.0213(16) 0.0059(13) 0.0015(12) 0.0008(12)
C19A 0.0200(15) 0.0224(17) 0.0189(15) -0.0003(13) 0.0017(12) -0.0001(12)
C20A 0.0310(18) 0.0149(15) 0.0258(18) 0.0012(13) -0.0015(14) -0.0016(13)
N1A 0.0181(13) 0.0201(13) 0.0195(13) 0.0006(11) -0.0009(10) -0.0028(10)
N2A 0.0218(14) 0.0130(13) 0.0179(13) -0.0005(9) -0.0026(11) -0.0012(10)
O1A 0.0279(12) 0.0225(12) 0.0196(11) 0.0002(9) -0.0008(9) -0.0033(10)
O2A 0.0193(11) 0.0157(11) 0.0201(12) 0.0023(8) -0.0015(9) -0.0022(8)
O3A 0.0246(12) 0.0170(10) 0.0159(11) 0.0031(9) -0.0010(9) -0.0048(9)
O4A 0.0419(15) 0.0182(12) 0.0251(13) -0.0001(10) -0.0070(11) -0.0046(10)
N1C 0.0223(14) 0.0192(13) 0.0213(14) -0.0007(11) -0.0043(11) -0.0008(11)
O1C 0.0213(12) 0.0212(12) 0.0308(13) -0.0041(10) -0.0017(10) 0.0018(9)
O2C 0.0214(12) 0.0240(12) 0.0275(13) -0.0031(10) -0.0007(9) -0.0020(9)
O3C 0.0319(14) 0.0222(13) 0.0372(15) -0.0086(11) -0.0060(11) -0.0045(10)
N1D 0.0270(15) 0.0266(16) 0.0352(17) -0.0024(13) 0.0063(13) 0.0033(13)
O1D 0.0253(12) 0.0220(12) 0.0272(13) -0.0009(10) 0.0011(10) 0.0008(10)
O2D 0.0329(14) 0.0350(14) 0.0314(14) 0.0049(12) 0.0087(11) 0.0016(12)
O3D 0.0320(17) 0.069(2) 0.070(2) 0.005(2) 0.0192(16) 0.0184(16)
C1P 0.0220(17) 0.0205(16) 0.0206(17) 0.0023(12) -0.0010(13) 0.0007(12)
C2P 0.0215(17) 0.038(2) 0.038(2) -0.0066(17) 0.0023(15) 0.0070(15)
O1P 0.0202(11) 0.0214(11) 0.0240(12) -0.0009(9) -0.0025(9) 0.0003(9)
O2P 0.0222(12) 0.0245(12) 0.0249(12) -0.0039(10) -0.0010(9) 0.0012(10)
C1E 0.041(2) 0.043(2) 0.035(2) -0.0120(19) 0.0080(18) -0.0078(19)
C2E 0.043(3) 0.053(3) 0.057(3) 0.003(2) 0.012(2) 0.015(2)
N1E 0.041(2) 0.100(4) 0.046(3) -0.008(3) -0.007(2) -0.013(3)

loop_
_atom_type_symbol
_atom_type_description
_atom_type_scat_dispersion_real
_atom_type_scat_dispersion_imag
_atom_type_scat_source
C C 0.0181 0.0091 'International Tables Vol C Tables 4.2.6.8 and 6.1.1.4'
H H 0.0000 0.0000 'International Tables Vol C Tables 4.2.6.8 and 6.1.1.4'
N N 0.0311 0.0180 'International Tables Vol C Tables 4.2.6.8 and 6.1.1.4'
O O 0.0492 0.0322 'International Tables Vol C Tables 4.2.6.8 and 6.1.1.4'
Zn Zn -1.5491 0.6778 'International Tables Vol C Tables 4.2.6.8 and 6.1.1.4'
Br Br -0.6763 1.2805 'International Tables Vol C Tables 4.2.6.8 and 6.1.1.4'
Eu Eu -8.9294 11.1857 'International Tables Vol C Tables 4.2.6.8 and 6.1.1.4'

loop_
_geom_angle_atom_site_label_1
_geom_angle_atom_site_label_2
_geom_angle_atom_site_label_3
_geom_angle
O1P Zn1 O2A 104.73(10)
O1P Zn1 N2A 113.30(11)
O2A Zn1 N2A 141.77(11)
O1P Zn1 O3A 98.79(10)
O2A Zn1 O3A 81.45(9)
N2A Zn1 O3A 88.86(10)
O1P Zn1 N1A 105.04(10)
O2A Zn1 N1A 90.32(10)
N2A Zn1 N1A 83.79(10)
O3A Zn1 N1A 156.07(10)
O1P Zn1 Eu1 87.58(7)
O2A Zn1 Eu1 44.16(6)
N2A Zn1 Eu1 131.61(8)
O3A Zn1 Eu1 43.63(6)
N1A Zn1 Eu1 134.35(8)
O2P Eu1 O3A 79.50(8)
O2P Eu1 O1A 83.58(9)
O3A Eu1 O1A 141.99(8)
O2P Eu1 O4A 84.87(9)
O3A Eu1 O4A 73.06(8)
O1A Eu1 O4A 138.90(9)
O2P Eu1 O2A 78.76(9)
O3A Eu1 O2A 70.18(8)
O1A Eu1 O2A 73.27(8)
O4A Eu1 O2A 141.83(9)
O2P Eu1 O1C 125.68(8)
O3A Eu1 O1C 133.25(8)
O1A Eu1 O1C 83.89(8)
O4A Eu1 O1C 71.45(9)
O2A Eu1 O1C 144.73(8)
O2P Eu1 O2D 153.29(9)
O3A Eu1 O2D 74.38(9)
O1A Eu1 O2D 120.95(9)
O4A Eu1 O2D 82.30(10)
O2A Eu1 O2D 97.31(9)
O1C Eu1 O2D 71.60(9)
O2P Eu1 O1D 147.50(9)
O3A Eu1 O1D 108.80(8)
O1A Eu1 O1D 70.68(8)
O4A Eu1 O1D 127.60(9)
O2A Eu1 O1D 75.12(8)
O1C Eu1 O1D 72.07(8)
O2D Eu1 O1D 50.99(9)
O2P Eu1 O2C 75.05(8)
O3A Eu1 O2C 134.86(8)
O1A Eu1 O2C 70.82(8)
O4A Eu1 O2C 68.10(8)
O2A Eu1 O2C 137.31(8)
O1C Eu1 O2C 50.94(8)
O2D Eu1 O2C 120.69(9)
O1D Eu1 O2C 112.75(8)
O2P Eu1 N1C 99.92(8)
O3A Eu1 N1C 137.86(8)
O1A Eu1 N1C 78.44(8)
O4A Eu1 N1C 64.98(8)
O2A Eu1 N1C 151.66(8)
O1C Eu1 N1C 25.77(8)
O2D Eu1 N1C 95.71(9)
O1D Eu1 N1C 94.13(8)
O2C Eu1 N1C 25.40(8)
O2P Eu1 N1D 166.04(9)
O3A Eu1 N1D 93.13(9)
O1A Eu1 N1D 95.47(9)
O4A Eu1 N1D 104.46(10)
O2A Eu1 N1D 87.61(9)
O1C Eu1 N1D 67.84(9)
O2D Eu1 N1D 25.60(10)
O1D Eu1 N1D 25.52(9)
O2C Eu1 N1D 117.86(9)
N1C Eu1 N1D 93.50(9)
O2P Eu1 Zn1 62.04(6)
O3A Eu1 Zn1 38.25(6)
O1A Eu1 Zn1 103.93(6)
O4A Eu1 Zn1 105.00(6)
O2A Eu1 Zn1 37.06(6)
O1C Eu1 Zn1 170.14(6)
O2D Eu1 Zn1 98.98(7)
O1D Eu1 Zn1 104.55(6)
O2C Eu1 Zn1 137.07(6)
N1C Eu1 Zn1 160.93(6)
N1D Eu1 Zn1 104.98(7)
O1A C1A C2A 127.8(3)
C7A C2A C3A 120.8(3)
C7A C2A C1A 115.0(3)
C3A C2A C1A 124.1(3)
O2A C3A C4A 120.7(3)
O2A C3A C2A 122.3(3)
C4A C3A C2A 117.0(3)
C5A C4A C3A 120.6(3)
C5A C4A C8A 118.5(3)
C3A C4A C8A 121.0(3)
C6A C5A C4A 121.4(3)
C7A C6A C5A 120.0(3)
C7A C6A Br1A 121.0(3)
C5A C6A Br1A 119.0(3)
C6A C7A C2A 120.2(3)
C4A C8A N1A 112.6(3)
N1A C10A C11A 110.3(3)
N2A C11A C10A 110.2(3)
N2A C13A C14A 112.9(3)
C19A C14A C15A 120.8(3)
C19A C14A C13A 119.2(3)
C15A C14A C13A 120.1(3)
O3A C15A C14A 120.4(3)
O3A C15A C16A 122.7(3)
C14A C15A C16A 116.9(3)
C17A C16A C15A 121.3(3)
C17A C16A C20A 114.8(3)
C15A C16A C20A 123.9(3)
C18A C17A C16A 119.7(3)
C17A C18A C19A 120.6(3)
C17A C18A Br2A 120.1(3)
C19A C18A Br2A 119.2(3)
C14A C19A C18A 120.7(3)
O4A C20A C16A 127.3(3)
C9A N1A C10A 109.0(3)
C9A N1A C8A 111.0(3)
C10A N1A C8A 109.4(3)
C9A N1A Zn1 115.5(2)
C10A N1A Zn1 106.6(2)
C8A N1A Zn1 105.19(19)
C11A N2A C13A 107.4(3)
C11A N2A C12A 109.6(3)
C13A N2A C12A 110.7(3)
C11A N2A Zn1 107.4(2)
C13A N2A Zn1 112.5(2)
C12A N2A Zn1 109.1(2)
C1A O1A Eu1 133.1(2)
C3A O2A Zn1 126.6(2)
C3A O2A Eu1 133.5(2)
Zn1 O2A Eu1 98.77(9)
C15A O3A Zn1 124.8(2)
C15A O3A Eu1 135.2(2)
Zn1 O3A Eu1 98.12(9)
C20A O4A Eu1 135.1(2)
O3C N1C O2C 122.7(3)
O3C N1C O1C 120.9(3)
O2C N1C O1C 116.4(3)
O3C N1C Eu1 170.8(2)
O2C N1C Eu1 59.56(16)
O1C N1C Eu1 57.57(15)
N1C O1C Eu1 96.66(18)
N1C O2C Eu1 95.04(18)
O3D N1D O1D 121.5(4)
O3D N1D O2D 122.3(3)
O1D N1D O2D 116.2(3)
O3D N1D Eu1 173.3(3)
O1D N1D Eu1 58.90(17)
O2D N1D Eu1 57.81(17)
N1D O1D Eu1 95.6(2)
N1D O2D Eu1 96.6(2)
O2P C1P O1P 124.6(3)
O2P C1P C2P 118.2(3)
O1P C1P C2P 117.1(3)
C1P O1P Zn1 122.2(2)
C1P O2P Eu1 143.0(2)
N1E C1E C2E 178.9(5)

loop_
_geom_bond_atom_site_label_1
_geom_bond_atom_site_label_2
_geom_bond_distance
Zn1 O1P 1.967(2)
Zn1 O2A 2.077(2)
Zn1 N2A 2.105(3)
Zn1 O3A 2.130(2)
Zn1 N1A 2.131(3)
Zn1 Eu1 3.4064(5)
Br1A C6A 1.898(3)
Br2A C18A 1.905(3)
Eu1 O2P 2.337(2)
Eu1 O3A 2.374(2)
Eu1 O1A 2.384(2)
Eu1 O4A 2.400(3)
Eu1 O2A 2.401(2)
Eu1 O1C 2.486(2)
Eu1 O2D 2.494(3)
Eu1 O1D 2.518(2)
Eu1 O2C 2.532(2)
Eu1 N1C 2.926(3)
Eu1 N1D 2.927(3)
C1A O1A 1.231(4)
C1A C2A 1.439(5)
C2A C7A 1.407(5)
C2A C3A 1.431(5)
C3A O2A 1.330(4)
C3A C4A 1.418(5)
C4A C5A 1.389(5)
C4A C8A 1.497(5)
C5A C6A 1.385(5)
C6A C7A 1.376(5)
C8A N1A 1.499(4)
C9A N1A 1.478(4)
C10A N1A 1.481(4)
C10A C11A 1.511(5)
C11A N2A 1.484(4)
C12A N2A 1.493(4)
C13A N2A 1.486(4)
C13A C14A 1.500(5)
C14A C19A 1.387(5)
C14A C15A 1.417(5)
C15A O3A 1.326(4)
C15A C16A 1.421(5)
C16A C17A 1.408(5)
C16A C20A 1.443(5)
C17A C18A 1.365(5)
C18A C19A 1.390(5)
C20A O4A 1.226(5)
N1C O3C 1.220(4)
N1C O2C 1.260(4)
N1C O1C 1.280(4)
N1D O3D 1.221(5)
N1D O1D 1.267(4)
N1D O2D 1.273(5)
C1P O2P 1.256(4)
C1P O1P 1.269(4)
C1P C2P 1.504(5)
C1E N1E 1.144(7)
C1E C2E 1.441(7)
